data_4333046
loop_
_publ_author_name
'Du, Zi-Yi'
'Xu, Hai-Bing'
'Mao, Jiang-Gao'

_publ_section_title
;
 Rational Design of 0D, 1D, and 3D Open Frameworks Based on Tetranuclear
 Lanthanide(III) Sulfonate&#x2212;Phosphonate Clusters
;
_journal_issue 24
_journal_name_full 'Inorganic Chemistry'
_journal_page_first 9780
_journal_page_last 9788
_journal_paper_doi 10.1021/ic0613255
_journal_volume 45
_journal_year 2006
_chemical_formula_sum 'C18 H57 La2 N4 O30 P5 S'
_chemical_formula_weight 1274.41
_chemical_name_systematic
; 
 ? 
;
_space_group_IT_number 12
_symmetry_cell_setting monoclinic
_symmetry_space_group_name_Hall '-I 2y'
_symmetry_space_group_name_H-M 'I 1 2/m 1'
_atom_sites_solution_hydrogens geom
_atom_sites_solution_primary direct
_atom_sites_solution_secondary difmap
_audit_creation_method SHELXL-97
_cell_angle_alpha 90.00
_cell_angle_beta 101.6960(10)
_cell_angle_gamma 90.00
_cell_formula_units_Z 4
_cell_length_a 14.40850(10)
_cell_length_b 18.9382(3)
_cell_length_c 17.05220(10)
_cell_measurement_temperature 293(2)
_cell_volume 4556.44(8)
_computing_cell_refinement 'Siemens Smart CCD'
_computing_data_collection 'Siemens Smart CCD'
_computing_data_reduction 'Siemens Smart CCD'
_computing_structure_refinement 'SHELXL-97 (Sheldrick, 1997)'
_computing_structure_solution 'SHELXS-97 (Sheldrick, 1990)'
_diffrn_ambient_temperature 293(2)
_diffrn_measured_fraction_theta_full 0.991
_diffrn_measured_fraction_theta_max 0.991
_diffrn_measurement_device_type 'Siemens Smart CCD'
_diffrn_measurement_method 'narrow frame method'
_diffrn_radiation_monochromator graphite
_diffrn_radiation_source 'fine-focus sealed tube'
_diffrn_radiation_type MoK\a
_diffrn_radiation_wavelength 0.71073
_diffrn_reflns_av_R_equivalents 0.0679
_diffrn_reflns_av_sigmaI/netI 0.0621
_diffrn_reflns_limit_h_max 17
_diffrn_reflns_limit_h_min -17
_diffrn_reflns_limit_k_max 18
_diffrn_reflns_limit_k_min -22
_diffrn_reflns_limit_l_max 20
_diffrn_reflns_limit_l_min -20
_diffrn_reflns_number 12410
_diffrn_reflns_theta_full 25.69
_diffrn_reflns_theta_max 25.69
_diffrn_reflns_theta_min 1.63
_diffrn_standards_decay_% <1.0%
_exptl_absorpt_coefficient_mu 2.166
_exptl_absorpt_correction_T_max 0.967
_exptl_absorpt_correction_T_min 0.797
_exptl_absorpt_correction_type 'psi scan method'
_exptl_crystal_colour colorless
_exptl_crystal_density_diffrn 1.858
_exptl_crystal_density_method 'not measured'
_exptl_crystal_description brick
_exptl_crystal_F_000 2552
_exptl_crystal_size_max 0.25
_exptl_crystal_size_mid 0.20
_exptl_crystal_size_min 0.10
_refine_diff_density_max 1.214
_refine_diff_density_min -0.826
_refine_diff_density_rms 0.178
_refine_ls_extinction_method none
_refine_ls_goodness_of_fit_ref 1.193
_refine_ls_hydrogen_treatment mixed
_refine_ls_matrix_type full
_refine_ls_number_parameters 313
_refine_ls_number_reflns 4438
_refine_ls_number_restraints 6
_refine_ls_restrained_S_all 1.198
_refine_ls_R_factor_all 0.0967
_refine_ls_R_factor_gt 0.0672
_refine_ls_shift/su_max 0.001
_refine_ls_shift/su_mean 0.000
_refine_ls_structure_factor_coef Fsqd
_refine_ls_weighting_details 'calc w=1/[\s^2^(Fo^2^)+(0.0089P)^2^+109.8528P] where P=(Fo^2^+2Fc^2^)/3'
_refine_ls_weighting_scheme calc
_refine_ls_wR_factor_gt 0.1244
_refine_ls_wR_factor_ref 0.1365
_reflns_number_gt 3521
_reflns_number_total 4438
_reflns_threshold_expression >2sigma(I)
_cod_data_source_file ic0613255sup5.cif
_cod_data_source_block 1
_cod_original_sg_symbol_H-M I2/m
_cod_database_code 4333046

loop_
_symmetry_equiv_pos_as_xyz
'x, y, z'
'-x, y, -z'
'x+1/2, y+1/2, z+1/2'
'-x+1/2, y+1/2, -z+1/2'
'-x, -y, -z'
'x, -y, z'
'-x+1/2, -y+1/2, -z+1/2'
'x+1/2, -y+1/2, z+1/2'

loop_
_atom_site_label
_atom_site_type_symbol
_atom_site_fract_x
_atom_site_fract_y
_atom_site_fract_z
_atom_site_U_iso_or_equiv
_atom_site_adp_type
_atom_site_occupancy
_atom_site_symmetry_multiplicity
_atom_site_calc_flag
_atom_site_refinement_flags
La1 La -0.5000 1.15240(4) -0.5000 0.0298(2) Uani 1 2 d S
La2 La -0.35388(5) 1.0000 -0.61091(4) 0.02599(19) Uani 1 2 d S
P1 P -0.49068(14) 1.16390(13) -0.69224(13) 0.0284(5) Uani 1 1 d .
P2 P -0.27542(17) 1.25597(14) -0.49859(14) 0.0354(6) Uani 1 1 d .
P3 P -0.3786(2) 1.0000 -0.42405(18) 0.0251(7) Uani 1 2 d S
S1 S 0.0038(5) 0.9668(6) -0.2919(8) 0.117(4) Uani 0.50 1 d PD
C1 C -0.2915(6) 1.3124(5) -0.7257(6) 0.034(2) Uani 1 1 d .
H1A H -0.3026 1.3444 -0.6841 0.041 Uiso 1 1 calc R
H1B H -0.3233 1.3314 -0.7770 0.041 Uiso 1 1 calc R
C2 C -0.3135(6) 1.1921(5) -0.7764(5) 0.035(2) Uani 1 1 d .
H2A H -0.3461 1.2086 -0.8286 0.041 Uiso 1 1 calc R
H2B H -0.3378 1.1457 -0.7675 0.041 Uiso 1 1 calc R
C3 C -0.4360(5) 1.2481(5) -0.7112(5) 0.032(2) Uani 1 1 d .
H3A H -0.4695 1.2670 -0.7619 0.038 Uiso 1 1 calc R
H3B H -0.4431 1.2815 -0.6696 0.038 Uiso 1 1 calc R
C4 C -0.2031(6) 1.1857(5) -0.2639(5) 0.035(2) Uani 1 1 d .
H4A H -0.1370 1.1999 -0.2515 0.042 Uiso 1 1 calc R
H4B H -0.2056 1.1361 -0.2786 0.042 Uiso 1 1 calc R
C5 C -0.2542(7) 1.3046(5) -0.3099(5) 0.040(2) Uani 1 1 d .
H5A H -0.2904 1.3317 -0.3540 0.048 Uiso 1 1 calc R
H5B H -0.1897 1.3223 -0.2990 0.048 Uiso 1 1 calc R
C6 C -0.2118(6) 1.2147(6) -0.4056(5) 0.038(2) Uani 1 1 d .
H6A H -0.2097 1.1641 -0.4140 0.046 Uiso 1 1 calc R
H6B H -0.1471 1.2318 -0.3944 0.046 Uiso 1 1 calc R
C11 C -0.1167(11) 1.0000 -0.2804(12) 0.084(7) Uani 1 2 d S
C12 C -0.1340(14) 1.0000 -0.2039(12) 0.081(6) Uani 1 2 d S
H12A H -0.0840 1.0000 -0.1598 0.097 Uiso 1 2 calc SR
C13 C -0.2270(13) 1.0000 -0.1938(10) 0.070(5) Uani 1 2 d S
H13A H -0.2399 1.0000 -0.1426 0.083 Uiso 1 2 calc SR
C14 C -0.3012(11) 1.0000 -0.2605(9) 0.054(4) Uani 1 2 d S
H14A H -0.3635 1.0000 -0.2534 0.065 Uiso 1 2 calc SR
C15 C -0.2833(9) 1.0000 -0.3370(7) 0.030(3) Uani 1 2 d S
C16 C -0.1888(9) 1.0000 -0.3472(10) 0.054(4) Uani 1 2 d S
H16A H -0.1752 1.0000 -0.3983 0.065 Uiso 1 2 calc SR
N1 N -0.3319(5) 1.2417(4) -0.7135(4) 0.0304(16) Uani 1 1 d .
H1C H -0.3012 1.2249 -0.6651 0.037 Uiso 1 1 calc R
N2 N -0.2545(5) 1.2281(4) -0.3330(4) 0.0342(18) Uani 1 1 d .
H2C H -0.3158 1.2132 -0.3445 0.041 Uiso 1 1 calc R
O11 O -0.5297(4) 1.1298(4) -0.7715(3) 0.0408(16) Uani 1 1 d .
O12 O -0.5652(4) 1.1854(4) -0.6439(3) 0.0353(15) Uani 1 1 d .
O13 O -0.4134(4) 1.1220(3) -0.6365(3) 0.0324(14) Uani 1 1 d .
O21 O -0.2537(5) 1.3349(4) -0.4936(4) 0.0514(19) Uani 1 1 d .
O22 O -0.2333(4) 1.2197(4) -0.5625(3) 0.0393(16) Uani 1 1 d .
O23 O -0.3797(4) 1.2414(3) -0.5026(4) 0.0373(15) Uani 1 1 d .
O31 O -0.4730(6) 1.0000 -0.3988(5) 0.058(3) Uani 1 2 d S
O32 O -0.3667(4) 0.9350(3) -0.4744(3) 0.0357(15) Uani 1 1 d .
O41 O 0.058(2) 0.9537(18) -0.2255(15) 0.205(16) Uiso 0.50 1 d PD
O42 O 0.025(3) 1.011(2) -0.346(2) 0.30(3) Uiso 0.50 1 d PD
O43 O -0.004(3) 0.8979(16) -0.3364(19) 0.193(15) Uiso 0.50 1 d PD
O1W O -0.4470(6) 1.0000 -0.7575(5) 0.041(2) Uani 1 2 d S
O2W O -0.2056(5) 1.0791(4) -0.5669(5) 0.063(2) Uani 1 1 d .
O3W O -0.2541(8) 1.0000 -0.7228(7) 0.091(5) Uani 1 2 d S
O4W O -0.0675(12) 0.6282(13) -0.4355(8) 0.234(11) Uani 1 1 d .
O5W O 0.1927(16) 0.5382(15) -0.3815(13) 0.150(14) Uani 0.50 1 d P
O6W O 0.0000 0.5000 -0.5000 0.222(18) Uani 1 4 d S
O7W O 0.030(2) 0.773(2) -0.450(2) 0.159(14) Uani 0.50 1 d P
O7W' O 0.022(2) 0.822(3) -0.391(2) 0.19(2) Uani 0.50 1 d P
O8W O 0.117(2) 0.9341(15) -0.027(2) 0.23(2) Uani 0.50 1 d P
O9W O 0.5000 0.436(3) 0.0000 0.21(3) Uani 0.50 2 d SP
O10W O -0.475(4) 1.368(3) -0.425(3) 0.30(3) Uiso 0.50 1 d P

loop_
_atom_site_aniso_label
_atom_site_aniso_U_11
_atom_site_aniso_U_22
_atom_site_aniso_U_33
_atom_site_aniso_U_23
_atom_site_aniso_U_13
_atom_site_aniso_U_12
La1 0.0190(3) 0.0445(5) 0.0259(4) 0.000 0.0043(3) 0.000
La2 0.0197(3) 0.0307(4) 0.0293(4) 0.000 0.0091(3) 0.000
P1 0.0215(10) 0.0380(14) 0.0266(11) 0.0059(10) 0.0070(9) -0.0006(10)
P2 0.0323(12) 0.0468(15) 0.0267(12) -0.0018(11) 0.0053(10) -0.0087(11)
P3 0.0145(13) 0.0339(18) 0.0266(16) 0.000 0.0035(12) 0.000
S1 0.046(4) 0.123(8) 0.162(9) -0.022(7) -0.024(5) 0.027(4)
C1 0.038(5) 0.027(5) 0.041(5) 0.005(4) 0.016(4) 0.000(4)
C2 0.033(5) 0.039(5) 0.034(5) -0.003(4) 0.013(4) -0.012(4)
C3 0.017(4) 0.039(5) 0.042(5) 0.007(4) 0.010(4) 0.005(4)
C4 0.035(5) 0.037(5) 0.028(5) 0.002(4) -0.004(4) 0.002(4)
C5 0.038(5) 0.049(6) 0.031(5) 0.002(5) 0.003(4) -0.003(5)
C6 0.034(5) 0.050(6) 0.030(5) 0.002(5) 0.007(4) 0.002(4)
C11 0.031(9) 0.13(2) 0.073(13) 0.000 -0.017(9) 0.000
C12 0.070(13) 0.079(14) 0.071(13) 0.000 -0.040(11) 0.000
C13 0.076(13) 0.077(13) 0.043(10) 0.000 -0.020(9) 0.000
C14 0.042(8) 0.079(12) 0.038(8) 0.000 0.000(7) 0.000
C15 0.034(7) 0.028(7) 0.028(7) 0.000 0.005(5) 0.000
C16 0.027(7) 0.066(11) 0.064(10) 0.000 -0.002(7) 0.000
N1 0.026(4) 0.038(4) 0.028(4) 0.003(3) 0.006(3) 0.002(3)
N2 0.024(4) 0.051(5) 0.026(4) -0.005(4) 0.003(3) -0.010(3)
O11 0.034(3) 0.057(5) 0.029(3) 0.002(3) 0.000(3) -0.002(3)
O12 0.026(3) 0.050(4) 0.033(3) 0.005(3) 0.012(3) -0.002(3)
O13 0.023(3) 0.038(4) 0.034(3) 0.005(3) 0.001(2) -0.001(3)
O21 0.055(4) 0.044(4) 0.053(4) -0.003(4) 0.005(4) -0.019(4)
O22 0.035(3) 0.056(4) 0.026(3) -0.004(3) 0.005(3) -0.010(3)
O23 0.029(3) 0.044(4) 0.040(4) 0.000(3) 0.008(3) -0.004(3)
O31 0.018(4) 0.121(10) 0.034(5) 0.000 0.005(4) 0.000
O32 0.037(3) 0.036(4) 0.031(3) -0.001(3) 0.001(3) 0.002(3)
O1W 0.038(5) 0.056(6) 0.030(5) 0.000 0.010(4) 0.000
O2W 0.034(4) 0.057(5) 0.096(6) -0.017(5) 0.011(4) -0.012(4)
O3W 0.047(7) 0.175(16) 0.058(8) 0.000 0.028(6) 0.000
O4W 0.201(16) 0.40(3) 0.088(9) -0.036(14) -0.012(10) 0.168(19)
O5W 0.117(17) 0.24(4) 0.102(16) -0.076(19) 0.045(14) -0.056(19)
O6W 0.26(5) 0.22(4) 0.21(4) 0.000 0.11(3) 0.000
O7W 0.079(18) 0.22(4) 0.18(3) 0.03(3) 0.02(2) -0.03(2)
O7W' 0.11(2) 0.29(6) 0.14(3) 0.12(3) -0.03(2) -0.06(3)
O8W 0.15(2) 0.12(2) 0.35(5) -0.14(3) -0.10(3) 0.10(2)
O9W 0.046(18) 0.33(7) 0.28(6) 0.000 0.05(3) 0.000

loop_
_atom_type_symbol
_atom_type_description
_atom_type_scat_dispersion_real
_atom_type_scat_dispersion_imag
_atom_type_scat_source
C C 0.0033 0.0016 'International Tables Vol C Tables 4.2.6.8 and 6.1.1.4'
H H 0.0000 0.0000 'International Tables Vol C Tables 4.2.6.8 and 6.1.1.4'
N N 0.0061 0.0033 'International Tables Vol C Tables 4.2.6.8 and 6.1.1.4'
O O 0.0106 0.0060 'International Tables Vol C Tables 4.2.6.8 and 6.1.1.4'
P P 0.1023 0.0942 'International Tables Vol C Tables 4.2.6.8 and 6.1.1.4'
S S 0.1246 0.1234 'International Tables Vol C Tables 4.2.6.8 and 6.1.1.4'
La La -0.2871 2.4523 'International Tables Vol C Tables 4.2.6.8 and 6.1.1.4'

loop_
_geom_angle_atom_site_label_1
_geom_angle_atom_site_label_2
_geom_angle_atom_site_label_3
_geom_angle
_geom_angle_site_symmetry_1
_geom_angle_site_symmetry_3
O23 La1 O23 91.9(3) . 2_454
O23 La1 O32 169.0(2) . 5_474
O23 La1 O32 86.4(2) 2_454 5_474
O23 La1 O32 86.4(2) . 6_575
O23 La1 O32 169.0(2) 2_454 6_575
O32 La1 O32 97.3(3) 5_474 6_575
O23 La1 O12 86.3(2) . .
O23 La1 O12 73.7(2) 2_454 .
O32 La1 O12 82.72(19) 5_474 .
O32 La1 O12 117.01(19) 6_575 .
O23 La1 O12 73.7(2) . 2_454
O23 La1 O12 86.3(2) 2_454 2_454
O32 La1 O12 117.01(19) 5_474 2_454
O32 La1 O12 82.72(19) 6_575 2_454
O12 La1 O12 151.3(3) . 2_454
O23 La1 O13 72.47(19) . .
O23 La1 O13 125.16(18) 2_454 .
O32 La1 O13 99.66(18) 5_474 .
O32 La1 O13 64.60(18) 6_575 .
O12 La1 O13 53.60(17) . .
O12 La1 O13 133.73(16) 2_454 .
O23 La1 O13 125.16(18) . 2_454
O23 La1 O13 72.47(19) 2_454 2_454
O32 La1 O13 64.60(18) 5_474 2_454
O32 La1 O13 99.66(18) 6_575 2_454
O12 La1 O13 133.73(16) . 2_454
O12 La1 O13 53.60(17) 2_454 2_454
O13 La1 O13 157.2(2) . 2_454
O23 La1 P1 98.34(15) . 2_454
O23 La1 P1 76.32(15) 2_454 2_454
O32 La1 P1 91.85(14) 5_474 2_454
O32 La1 P1 93.13(14) 6_575 2_454
O12 La1 P1 149.79(14) . 2_454
O12 La1 P1 26.26(13) 2_454 2_454
O13 La1 P1 155.92(11) . 2_454
O13 La1 P1 27.50(11) 2_454 2_454
O23 La1 P1 76.32(15) . .
O23 La1 P1 98.34(15) 2_454 .
O32 La1 P1 93.13(14) 5_474 .
O32 La1 P1 91.85(14) 6_575 .
O12 La1 P1 26.26(13) . .
O12 La1 P1 149.79(14) 2_454 .
O13 La1 P1 27.50(12) . .
O13 La1 P1 155.92(11) 2_454 .
P1 La1 P1 172.46(9) 2_454 .
O23 La1 La2 92.49(15) . .
O23 La1 La2 154.63(14) 2_454 .
O32 La1 La2 84.56(14) 5_474 .
O32 La1 La2 36.40(13) 6_575 .
O12 La1 La2 81.67(14) . .
O12 La1 La2 118.85(13) 2_454 .
O13 La1 La2 34.57(12) . .
O13 La1 La2 123.66(12) 2_454 .
P1 La1 La2 127.56(4) 2_454 .
P1 La1 La2 58.67(4) . .
O23 La1 La2 154.63(14) . 5_474
O23 La1 La2 92.49(15) 2_454 5_474
O32 La1 La2 36.40(13) 5_474 5_474
O32 La1 La2 84.56(14) 6_575 5_474
O12 La1 La2 118.85(13) . 5_474
O12 La1 La2 81.67(14) 2_454 5_474
O13 La1 La2 123.66(12) . 5_474
O13 La1 La2 34.57(12) 2_454 5_474
P1 La1 La2 58.67(4) 2_454 5_474
P1 La1 La2 127.56(4) . 5_474
La2 La1 La2 94.13(2) . 5_474
O13 La2 O13 138.3(3) 6_575 .
O13 La2 O31 72.57(13) 6_575 5_474
O13 La2 O31 72.57(13) . 5_474
O13 La2 O1W 74.71(14) 6_575 .
O13 La2 O1W 74.71(14) . .
O31 La2 O1W 74.9(3) 5_474 .
O13 La2 O2W 145.8(2) 6_575 .
O13 La2 O2W 75.3(2) . .
O31 La2 O2W 138.2(2) 5_474 .
O1W La2 O2W 121.0(2) . .
O13 La2 O2W 75.3(2) 6_575 6_575
O13 La2 O2W 145.8(2) . 6_575
O31 La2 O2W 138.2(2) 5_474 6_575
O1W La2 O2W 121.0(2) . 6_575
O2W La2 O2W 70.6(4) . 6_575
O13 La2 O3W 95.39(16) 6_575 .
O13 La2 O3W 95.40(16) . .
O31 La2 O3W 138.0(3) 5_474 .
O1W La2 O3W 63.1(3) . .
O2W La2 O3W 70.6(3) . .
O2W La2 O3W 70.6(3) 6_575 .
O13 La2 O32 68.92(19) 6_575 .
O13 La2 O32 120.08(19) . .
O31 La2 O32 72.6(2) 5_474 .
O1W La2 O32 136.73(19) . .
O2W La2 O32 102.3(2) . .
O2W La2 O32 71.3(2) 6_575 .
O3W La2 O32 141.4(2) . .
O13 La2 O32 120.08(19) 6_575 6_575
O13 La2 O32 68.92(19) . 6_575
O31 La2 O32 72.6(2) 5_474 6_575
O1W La2 O32 136.73(19) . 6_575
O2W La2 O32 71.3(2) . 6_575
O2W La2 O32 102.3(2) 6_575 6_575
O3W La2 O32 141.4(2) . 6_575
O32 La2 O32 54.9(3) . 6_575
O13 La2 P3 93.96(14) 6_575 .
O13 La2 P3 93.96(14) . .
O31 La2 P3 68.5(2) 5_474 .
O1W La2 P3 143.4(2) . .
O2W La2 P3 87.95(19) . .
O2W La2 P3 87.95(19) 6_575 .
O3W La2 P3 153.5(3) . .
O32 La2 P3 27.48(13) . .
O32 La2 P3 27.48(13) 6_575 .
O13 La2 La1 41.93(13) 6_575 5_474
O13 La2 La1 121.95(13) . 5_474
O31 La2 La1 52.11(11) 5_474 5_474
O1W La2 La1 102.96(14) . 5_474
O2W La2 La1 135.99(19) . 5_474
O2W La2 La1 86.10(17) 6_575 5_474
O3W La2 La1 136.31(5) . 5_474
O32 La2 La1 33.82(13) . 5_474
O32 La2 La1 78.27(13) 6_575 5_474
P3 La2 La1 53.43(3) . 5_474
O13 La2 La1 121.95(13) 6_575 .
O13 La2 La1 41.93(13) . .
O31 La2 La1 52.11(11) 5_474 .
O1W La2 La1 102.96(14) . .
O2W La2 La1 86.10(17) . .
O2W La2 La1 135.99(19) 6_575 .
O3W La2 La1 136.31(5) . .
O32 La2 La1 78.27(13) . .
O32 La2 La1 33.82(13) 6_575 .
P3 La2 La1 53.43(3) . .
La1 La2 La1 85.87(2) 5_474 .
O11 P1 O13 115.4(4) . .
O11 P1 O12 115.0(3) . .
O13 P1 O12 107.7(3) . .
O11 P1 C3 108.1(4) . .
O13 P1 C3 106.0(4) . .
O12 P1 C3 103.6(4) . .
O11 P1 La1 141.2(3) . .
O13 P1 La1 61.4(2) . .
O12 P1 La1 46.7(2) . .
C3 P1 La1 109.6(3) . .
O23 P2 O22 115.0(4) . .
O23 P2 O21 111.8(4) . .
O22 P2 O21 112.1(4) . .
O23 P2 C6 106.1(4) . .
O22 P2 C6 103.0(4) . .
O21 P2 C6 107.9(4) . .
O31 P3 O32 111.8(3) . .
O31 P3 O32 111.8(3) . 6_575
O32 P3 O32 107.1(5) . 6_575
O31 P3 C15 110.2(6) . .
O32 P3 C15 107.9(3) . .
O32 P3 C15 107.9(3) 6_575 .
O31 P3 La2 124.0(4) . .
O32 P3 La2 53.7(2) . .
O32 P3 La2 53.7(2) 6_575 .
C15 P3 La2 125.7(4) . .
O42 S1 S1 68.1(18) 6_575 6_575
O42 S1 O41 126(3) 6_575 .
S1 S1 O41 101.3(15) 6_575 .
O42 S1 O42 17(3) 6_575 .
S1 S1 O42 50.8(19) 6_575 .
O41 S1 O42 124(2) . .
O42 S1 O43 85(3) 6_575 .
S1 S1 O43 150.3(14) 6_575 .
O41 S1 O43 104.6(18) . .
O42 S1 O43 101.6(19) . .
O42 S1 C11 112(2) 6_575 .
S1 S1 C11 70.6(4) 6_575 .
O41 S1 C11 113(2) . .
O42 S1 C11 102(2) . .
O43 S1 C11 111.3(16) . .
O42 S1 O41 93(2) 6_575 6_575
S1 S1 O41 39.4(9) 6_575 6_575
O41 S1 O41 62(2) . 6_575
O42 S1 O41 78(2) . 6_575
O43 S1 O41 160.8(19) . 6_575
C11 S1 O41 87.3(12) . 6_575
N1 C1 C2 111.4(7) . 7_473
N1 C2 C1 110.1(7) . 7_473
N1 C3 P1 113.4(6) . .
N2 C4 C5 111.6(7) . 7_474
N2 C5 C4 110.7(8) . 7_474
N2 C6 P2 114.9(6) . .
C12 C11 C16 122.2(17) . .
C12 C11 S1 116.3(13) . .
C16 C11 S1 117.9(15) . .
C12 C11 S1 116.3(13) . 6_575
C16 C11 S1 117.9(15) . 6_575
S1 C11 S1 38.8(8) . 6_575
C11 C12 C13 118.9(15) . .
C12 C13 C14 120.0(18) . .
C15 C14 C13 120.8(16) . .
C14 C15 C16 119.2(13) . .
C14 C15 P3 121.3(10) . .
C16 C15 P3 119.5(10) . .
C11 C16 C15 119.0(16) . .
C2 N1 C1 109.4(6) . .
C2 N1 C3 113.1(7) . .
C1 N1 C3 110.4(7) . .
C4 N2 C5 109.8(7) . .
C4 N2 C6 109.7(7) . .
C5 N2 C6 113.4(7) . .
P1 O12 La1 107.1(3) . .
P1 O13 La2 140.9(4) . .
P1 O13 La1 91.1(3) . .
La2 O13 La1 103.5(2) . .
P2 O23 La1 146.3(4) . .
P3 O31 La2 167.4(6) . 5_474
P3 O32 La1 117.3(3) . 5_474
P3 O32 La2 98.8(3) . .
La1 O32 La2 109.8(2) 5_474 .
S1 O41 O41 78.7(15) . 6_575
S1 O41 S1 39.3(11) . 6_575
O41 O41 S1 39.4(9) 6_575 6_575
O42 O42 S1 111.9(18) 6_575 6_575
O42 O42 S1 51(2) 6_575 .
S1 O42 S1 61.0(18) 6_575 .
O42 O42 O43 164.2(18) 6_575 6_575
S1 O42 O43 57(2) 6_575 6_575
S1 O42 O43 117(3) . 6_575
S1 O43 O42 38.4(12) . 6_575
S1 O43 O7W' 163(3) . .
O42 O43 O7W' 130(3) 6_575 .
O7W' O7W O7W 127(3) . 2_554
O7W O7W' O43 165(3) . .

loop_
_geom_bond_atom_site_label_1
_geom_bond_atom_site_label_2
_geom_bond_distance
_geom_bond_site_symmetry_2
La1 O23 2.425(6) .
La1 O23 2.425(6) 2_454
La1 O32 2.506(6) 5_474
La1 O32 2.506(6) 6_575
La1 O12 2.523(6) .
La1 O12 2.523(6) 2_454
La1 O13 2.912(6) .
La1 O13 2.912(6) 2_454
La1 P1 3.315(2) 2_454
La1 P1 3.315(2) .
La1 La2 4.2371(7) .
La1 La2 4.2372(7) 5_474
La2 O13 2.473(6) 6_575
La2 O13 2.473(6) .
La2 O31 2.533(8) 5_474
La2 O1W 2.587(9) .
La2 O2W 2.593(7) .
La2 O2W 2.593(7) 6_575
La2 O3W 2.611(11) .
La2 O32 2.672(6) .
La2 O32 2.672(6) 6_575
La2 P3 3.277(3) .
La2 La1 4.2371(7) 5_474
P1 O11 1.500(6) .
P1 O13 1.531(6) .
P1 O12 1.534(6) .
P1 C3 1.837(9) .
P2 O23 1.515(6) .
P2 O22 1.515(7) .
P2 O21 1.525(7) .
P2 C6 1.838(9) .
P3 O31 1.507(9) .
P3 O32 1.531(6) .
P3 O32 1.531(6) 6_575
P3 C15 1.806(12) .
S1 O42 1.12(4) 6_575
S1 S1 1.26(2) 6_575
S1 O41 1.26(2) .
S1 O42 1.34(3) .
S1 O43 1.50(3) .
S1 C11 1.894(18) .
S1 O41 1.95(3) 6_575
C1 N1 1.492(11) .
C1 C2 1.508(11) 7_473
C2 N1 1.489(11) .
C2 C1 1.508(11) 7_473
C3 N1 1.512(9) .
C4 N2 1.492(11) .
C4 C5 1.519(12) 7_474
C5 N2 1.501(12) .
C5 C4 1.519(12) 7_474
C6 N2 1.511(11) .
C11 C12 1.38(3) .
C11 C16 1.38(2) .
C11 S1 1.894(18) 6_575
C12 C13 1.39(3) .
C13 C14 1.39(2) .
C14 C15 1.380(19) .
C15 C16 1.407(18) .
O31 La2 2.533(8) 5_474
O32 La1 2.506(6) 5_474
O41 O41 1.75(7) 6_575
O41 S1 1.95(3) 6_575
O42 O42 0.43(8) 6_575
O42 S1 1.12(4) 6_575
O42 O43 1.79(6) 6_575
O43 O42 1.79(6) 6_575
O43 O7W' 1.80(5) .
O5W O5W 1.45(6) 6_565
O7W O7W' 1.39(5) .
O7W O7W 1.75(7) 2_554
